data_1504967
loop_
_publ_author_name
'Kashiwabara, Taigo'
'Fuse, Kouichiro'
'Hua, Ruimao'
'Tanaka, Masato'

_publ_section_title
;
 Rhodium-complex-catalyzed addition reactions of chloroacetyl chlorides to
 alkynes.
;
_journal_issue 23
_journal_name_full 'Organic letters'
_journal_page_first 5469
_journal_page_last 5472
_journal_paper_doi 10.1021/ol802260w
_journal_volume 10
_journal_year 2008
_chemical_formula_moiety 'C10 H8 Cl2 O '
_chemical_formula_sum 'C10 H8 Cl2 O'
_chemical_formula_weight 215.08
_space_group_IT_number 14
_symmetry_cell_setting monoclinic
_symmetry_Int_Tables_number 14
_symmetry_space_group_name_Hall '-P 2yn'
_symmetry_space_group_name_H-M 'P 1 21/n 1'
_cell_angle_alpha 90.0000
_cell_angle_beta 98.276(12)
_cell_angle_gamma 90.0000
_cell_formula_units_Z 4
_cell_length_a 3.910(4)
_cell_length_b 24.54(2)
_cell_length_c 9.892(9)
_cell_measurement_reflns_used 2873
_cell_measurement_temperature 113.1
_cell_measurement_theta_max 27.5
_cell_measurement_theta_min 3.2
_cell_volume 939.3(15)
_computing_cell_refinement CrystalClear
_computing_data_collection CrystalClear
_computing_data_reduction CrystalStructure
_computing_publication_material 'CrystalStructure 3.7.0'
_computing_structure_refinement CRYSTALS
_computing_structure_solution SIR97
_diffrn_detector_area_resol_mean 7.31
_diffrn_measured_fraction_theta_full 0.979
_diffrn_measured_fraction_theta_max 0.979
_diffrn_measurement_device_type 'Rigaku Saturn'
_diffrn_measurement_method \w
_diffrn_radiation_type 'Mo K\a'
_diffrn_radiation_wavelength 0.71070
_diffrn_reflns_av_R_equivalents 0.023
_diffrn_reflns_limit_h_max 5
_diffrn_reflns_limit_h_min -3
_diffrn_reflns_limit_k_max 31
_diffrn_reflns_limit_k_min -31
_diffrn_reflns_limit_l_max 12
_diffrn_reflns_limit_l_min -12
_diffrn_reflns_number 6476
_diffrn_reflns_theta_full 27.48
_diffrn_reflns_theta_max 27.48
_exptl_absorpt_coefficient_mu 0.641
_exptl_absorpt_correction_T_max 0.880
_exptl_absorpt_correction_T_min 0.753
_exptl_absorpt_correction_type multi-scan
_exptl_absorpt_process_details 'Jacobson, R. (1998) Private communication'
_exptl_crystal_colour colorless
_exptl_crystal_density_diffrn 1.521
_exptl_crystal_density_method 'not measured'
_exptl_crystal_description needle
_exptl_crystal_F_000 440.00
_exptl_crystal_size_max 0.20
_exptl_crystal_size_mid 0.20
_exptl_crystal_size_min 0.20
_refine_diff_density_max 0.45
_refine_diff_density_min -0.28
_refine_ls_extinction_method none
_refine_ls_goodness_of_fit_ref 1.002
_refine_ls_hydrogen_treatment refall
_refine_ls_number_parameters 150
_refine_ls_number_reflns 1815
_refine_ls_R_factor_gt 0.0296
_refine_ls_shift/su_max 0.0000
_refine_ls_structure_factor_coef F
_refine_ls_weighting_details 'w = 1/[0.0009Fo^2^ + 1.0000\s(Fo^2^)]'
_refine_ls_weighting_scheme calc
_refine_ls_wR_factor_ref 0.0429
_reflns_number_gt 1808
_reflns_number_total 2094
_reflns_threshold_expression F^2^>2.0\s(F^2^)
_cod_data_source_file ol802260w_si_002.cif
_cod_data_source_block '__(Z)-3aI'
_cod_original_cell_volume 939.4(14)
_cod_original_formula_sum 'C10 H8 Cl2 O '
_cod_database_code 1504967

loop_
_symmetry_equiv_pos_site_id
_symmetry_equiv_pos_as_xyz
1 +X,+Y,+Z
2 1/2-X,1/2+Y,1/2-Z
3 -X,-Y,-Z
4 1/2+X,1/2-Y,1/2+Z

loop_
_atom_site_label
_atom_site_type_symbol
_atom_site_fract_x
_atom_site_fract_y
_atom_site_fract_z
_atom_site_U_iso_or_equiv
_atom_site_adp_type
_atom_site_occupancy
_atom_site_symmetry_multiplicity
_atom_site_calc_flag
Cl1 Cl -0.31417(9) 0.15879(2) 0.08268(4) 0.02350(11) Uani 1.00 1 d
Cl2 Cl 0.13537(10) 0.36666(2) -0.08576(3) 0.02333(11) Uani 1.00 1 d
O1 O -0.0615(3) 0.25269(5) -0.05288(10) 0.0254(2) Uani 1.00 1 d
C1 C -0.1070(4) 0.21568(6) 0.16852(14) 0.0169(3) Uani 1.00 1 d
C2 C -0.0147(3) 0.25907(6) 0.07040(13) 0.0165(3) Uani 1.00 1 d
C3 C 0.1319(3) 0.30797(6) 0.14272(14) 0.0175(3) Uani 1.00 1 d
C4 C 0.2112(3) 0.35586(6) 0.08894(13) 0.0150(3) Uani 1.00 1 d
C5 C 0.3567(3) 0.40313(6) 0.17104(13) 0.0150(3) Uani 1.00 1 d
C6 C 0.5431(3) 0.39508(6) 0.30124(14) 0.0180(3) Uani 1.00 1 d
C7 C 0.6692(3) 0.43922(6) 0.37921(16) 0.0222(3) Uani 1.00 1 d
C8 C 0.6147(4) 0.49185(6) 0.32974(16) 0.0220(3) Uani 1.00 1 d
C9 C 0.4323(4) 0.50041(6) 0.20105(17) 0.0223(3) Uani 1.00 1 d
C10 C 0.3063(3) 0.45630(6) 0.12172(14) 0.0196(3) Uani 1.00 1 d
H1 H 0.090(5) 0.2041(8) 0.2228(18) 0.033(4) Uiso 1.00 1 c
H2 H -0.257(4) 0.2330(7) 0.2284(16) 0.022(4) Uiso 1.00 1 c
H3 H 0.163(3) 0.3068(6) 0.2360(16) 0.017(4) Uiso 1.00 1 c
H4 H 0.588(4) 0.3612(7) 0.3306(18) 0.021(4) Uiso 1.00 1 c
H5 H 0.807(4) 0.4318(7) 0.4690(19) 0.033(4) Uiso 1.00 1 c
H6 H 0.712(4) 0.5212(7) 0.3865(16) 0.026(4) Uiso 1.00 1 c
H7 H 0.397(4) 0.5368(8) 0.1668(19) 0.038(5) Uiso 1.00 1 c
H8 H 0.174(4) 0.4641(6) 0.0327(16) 0.022(4) Uiso 1.00 1 c

loop_
_atom_site_aniso_label
_atom_site_aniso_U_11
_atom_site_aniso_U_22
_atom_site_aniso_U_33
_atom_site_aniso_U_12
_atom_site_aniso_U_13
_atom_site_aniso_U_23
Cl1 0.0300(2) 0.0203(2) 0.0205(2) -0.00917(13) 0.00464(16) -0.00514(13)
Cl2 0.0377(2) 0.0192(2) 0.0123(2) -0.00381(14) 0.00072(16) 0.00138(12)
O1 0.0395(6) 0.0221(5) 0.0136(5) -0.0067(4) 0.0006(4) -0.0017(4)
C1 0.0194(7) 0.0164(7) 0.0147(6) -0.0022(5) 0.0017(5) -0.0022(5)
C2 0.0169(7) 0.0162(7) 0.0159(7) 0.0008(5) 0.0010(5) 0.0008(5)
C3 0.0197(7) 0.0197(7) 0.0129(6) -0.0003(5) 0.0013(5) -0.0001(5)
C4 0.0144(6) 0.0181(7) 0.0125(6) 0.0031(5) 0.0017(5) -0.0006(5)
C5 0.0142(6) 0.0168(7) 0.0146(6) 0.0003(5) 0.0041(5) -0.0007(5)
C6 0.0176(6) 0.0194(8) 0.0167(7) 0.0011(5) 0.0018(5) 0.0006(5)
C7 0.0198(7) 0.0266(8) 0.0191(7) -0.0005(6) -0.0005(5) -0.0021(6)
C8 0.0212(7) 0.0205(8) 0.0243(8) -0.0054(6) 0.0037(5) -0.0080(6)
C9 0.0266(8) 0.0159(7) 0.0254(8) -0.0009(5) 0.0073(6) 0.0011(6)
C10 0.0221(7) 0.0189(7) 0.0174(7) 0.0003(5) 0.0018(5) 0.0020(6)

loop_
_atom_type_symbol
_atom_type_description
_atom_type_scat_dispersion_real
_atom_type_scat_dispersion_imag
_atom_type_scat_source
C C 0.003 0.002
;
International Tables for Crystallography
(1992, Vol. C, Tables 4.2.6.8 and 6.1.1.4)
;
H H 0.000 0.000
;
International Tables for Crystallography
(1992, Vol. C, Table 6.1.1.4)
;
O O 0.011 0.006
;
International Tables for Crystallography
(1992, Vol. C, Tables 4.2.6.8 and 6.1.1.4)
;
Cl Cl 0.148 0.159
;
International Tables for Crystallography
(1992, Vol. C, Tables 4.2.6.8 and 6.1.1.4)
;

loop_
_geom_angle_atom_site_label_1
_geom_angle_atom_site_label_2
_geom_angle_atom_site_label_3
_geom_angle
Cl(1) C(1) C(2) 112.41(10)
O(1) C(2) C(1) 122.34(13)
O(1) C(2) C(3) 125.75(13)
C(1) C(2) C(3) 111.91(11)
C(2) C(3) C(4) 128.09(13)
Cl(2) C(4) C(3) 120.84(11)
Cl(2) C(4) C(5) 115.10(10)
C(3) C(4) C(5) 124.03(12)
C(4) C(5) C(6) 120.12(13)
C(4) C(5) C(10) 121.08(11)
C(6) C(5) C(10) 118.80(13)
C(5) C(6) C(7) 120.04(14)
C(6) C(7) C(8) 120.65(13)
C(7) C(8) C(9) 119.94(15)
C(8) C(9) C(10) 119.80(15)
C(5) C(10) C(9) 120.76(13)
Cl(1) C(1) H(1) 108.9(12)
Cl(1) C(1) H(2) 111.0(9)
C(2) C(1) H(1) 109.5(12)
C(2) C(1) H(2) 107.3(10)
H(1) C(1) H(2) 107.7(15)
C(2) C(3) H(3) 116.8(10)
C(4) C(3) H(3) 115.0(10)
C(5) C(6) H(4) 118.9(11)
C(7) C(6) H(4) 121.0(11)
C(6) C(7) H(5) 117.6(11)
C(8) C(7) H(5) 121.7(11)
C(7) C(8) H(6) 117.8(10)
C(9) C(8) H(6) 122.3(10)
C(8) C(9) H(7) 119.7(10)
C(10) C(9) H(7) 120.5(10)
C(5) C(10) H(8) 122.0(9)
C(9) C(10) H(8) 117.2(10)

loop_
_geom_bond_atom_site_label_1
_geom_bond_atom_site_label_2
_geom_bond_distance
Cl(1) C(1) 1.7688(15)
Cl(2) C(4) 1.7312(14)
O(1) C(2) 1.2169(16)
C(1) C(2) 1.519(2)
C(2) C(3) 1.471(2)
C(3) C(4) 1.345(2)
C(4) C(5) 1.4820(19)
C(5) C(6) 1.3997(18)
C(5) C(10) 1.397(2)
C(6) C(7) 1.379(2)
C(7) C(8) 1.387(2)
C(8) C(9) 1.383(2)
C(9) C(10) 1.385(2)
C(1) H(1) 0.919(18)
C(1) H(2) 0.987(17)
C(3) H(3) 0.913(15)
C(6) H(4) 0.891(18)
C(7) H(5) 0.987(17)
C(8) H(6) 0.957(17)
C(9) H(7) 0.96(2)
C(10) H(8) 0.974(15)

loop_
_geom_contact_atom_site_label_1
_geom_contact_atom_site_label_2
_geom_contact_distance
_geom_contact_site_symmetry_2
Cl(1) Cl(2) 3.3723(5) 4_455
Cl(1) O(1) 2.9098(12) .
Cl(1) C(2) 2.7357(15) .
Cl(1) C(6) 3.5454(16) 4_454
Cl(1) C(7) 3.5703(16) 4_354
Cl(2) Cl(1) 3.3723(5) 4_554
Cl(2) O(1) 2.9317(13) .
Cl(2) C(1) 3.4223(15) 4_554
Cl(2) C(2) 3.1567(15) .
Cl(2) C(3) 2.6819(15) .
Cl(2) C(5) 2.7148(13) .
Cl(2) C(10) 3.0174(15) .
O(1) Cl(1) 2.9098(12) .
O(1) Cl(2) 2.9317(13) .
O(1) C(1) 2.4012(18) .
O(1) C(1) 3.3249(17) 4_454
O(1) C(1) 3.5729(19) 4_554
O(1) C(3) 2.3948(17) .
O(1) C(3) 3.4179(17) 4_454
O(1) C(4) 3.0143(18) .
C(1) Cl(2) 3.4223(15) 4_455
C(1) O(1) 2.4012(18) .
C(1) O(1) 3.5729(19) 4_455
C(1) O(1) 3.3249(17) 4_555
C(1) C(3) 2.477(2) .
C(2) Cl(1) 2.7357(15) .
C(2) Cl(2) 3.1567(15) .
C(2) C(4) 2.532(2) .
C(3) Cl(2) 2.6819(15) .
C(3) O(1) 2.3948(17) .
C(3) O(1) 3.4179(17) 4_555
C(3) C(1) 2.477(2) .
C(3) C(5) 2.497(2) .
C(3) C(6) 2.982(2) .
C(4) O(1) 3.0143(18) .
C(4) C(2) 2.532(2) .
C(4) C(6) 2.4973(19) .
C(4) C(10) 2.507(2) .
C(5) Cl(2) 2.7148(13) .
C(5) C(3) 2.497(2) .
C(5) C(7) 2.4071(19) .
C(5) C(8) 2.787(2) .
C(5) C(9) 2.419(2) .
C(6) Cl(1) 3.5454(16) 4_555
C(6) C(3) 2.982(2) .
C(6) C(4) 2.4973(19) .
C(6) C(8) 2.403(2) .
C(6) C(9) 2.780(2) .
C(6) C(10) 2.407(2) .
C(7) Cl(1) 3.5703(16) 4_655
C(7) C(5) 2.4071(19) .
C(7) C(9) 2.398(2) .
C(7) C(10) 2.763(2) .
C(8) C(5) 2.787(2) .
C(8) C(6) 2.403(2) .
C(8) C(10) 2.395(2) .
C(9) C(5) 2.419(2) .
C(9) C(6) 2.780(2) .
C(9) C(7) 2.398(2) .
C(10) Cl(2) 3.0174(15) .
C(10) C(4) 2.507(2) .
C(10) C(6) 2.407(2) .
C(10) C(7) 2.763(2) .
C(10) C(8) 2.395(2) .
Cl(1) H(1) 3.08(2) 1_455
Cl(1) H(1) 2.242(18) .
Cl(1) H(2) 2.313(17) .
Cl(1) H(3) 3.520(15) 4_454
Cl(1) H(4) 3.201(16) 4_354
Cl(1) H(4) 3.172(19) 4_454
Cl(1) H(5) 2.815(18) 4_354
Cl(1) H(5) 3.589(19) 4_454
Cl(1) H(6) 3.410(18) 2_545
Cl(2) H(1) 3.160(18) 4_454
Cl(2) H(1) 3.28(2) 4_554
Cl(2) H(2) 3.125(17) 4_554
Cl(2) H(3) 3.493(16) .
Cl(2) H(7) 3.180(19) 3_565
Cl(2) H(7) 3.17(2) 3_665
Cl(2) H(8) 2.659(16) .
O(1) H(1) 2.957(17) .
O(1) H(1) 2.652(17) 4_454
O(1) H(2) 3.028(17) .
O(1) H(2) 3.241(15) 4_454
O(1) H(2) 2.640(17) 4_554
O(1) H(3) 3.159(15) .
O(1) H(3) 2.648(15) 4_454
O(1) H(4) 3.110(18) 4_454
C(1) H(1) 3.27(2) 1_455
C(1) H(2) 3.319(16) 1_655
C(1) H(3) 2.522(16) .
C(2) H(1) 2.020(18) .
C(2) H(2) 2.043(17) .
C(2) H(2) 3.210(15) 1_655
C(2) H(3) 2.052(15) .
C(3) H(1) 2.681(19) .
C(3) H(2) 2.605(17) .
C(3) H(2) 3.039(16) 1_655
C(3) H(4) 3.289(19) 1_455
C(3) H(4) 2.717(17) .
C(4) H(3) 1.918(16) .
C(4) H(4) 2.624(17) .
C(4) H(8) 2.715(16) .
C(5) H(3) 2.592(16) .
C(5) H(4) 1.989(17) .
C(5) H(5) 3.284(17) .
C(5) H(7) 3.28(2) .
C(5) H(8) 2.084(16) .
C(6) H(3) 2.655(16) .
C(6) H(3) 3.380(16) 1_655
C(6) H(5) 2.033(18) .
C(6) H(6) 3.250(18) .
C(6) H(8) 3.302(15) .
C(7) H(4) 1.990(18) .
C(7) H(6) 2.019(18) .
C(7) H(6) 3.087(18) 3_666
C(7) H(6) 3.250(16) 3_766
C(7) H(7) 3.261(19) .
C(8) H(4) 3.210(18) .
C(8) H(5) 2.083(18) .
C(8) H(5) 3.336(19) 3_666
C(8) H(5) 3.362(17) 3_766
C(8) H(6) 3.262(18) 3_666
C(8) H(6) 3.577(16) 3_766
C(8) H(7) 2.035(18) .
C(8) H(8) 3.256(15) .
C(9) H(5) 3.300(18) .
C(9) H(6) 2.059(16) .
C(9) H(8) 2.025(15) .
C(9) H(8) 3.186(15) 3_565
C(9) H(8) 3.082(17) 3_665
C(10) H(4) 3.206(18) .
C(10) H(6) 3.273(16) .
C(10) H(7) 2.04(2) .
C(10) H(7) 3.236(19) 3_665
C(10) H(8) 2.975(16) 3_565
C(10) H(8) 3.342(17) 3_665
H(1) Cl(1) 2.242(18) .
H(1) Cl(1) 3.08(2) 1_655
H(1) Cl(2) 3.28(2) 4_455
H(1) Cl(2) 3.160(18) 4_555
H(1) O(1) 2.957(17) .
H(1) O(1) 2.652(17) 4_555
H(1) C(1) 3.27(2) 1_655
H(1) C(2) 2.020(18) .
H(1) C(3) 2.681(19) .
H(1) H(2) 1.54(2) .
H(1) H(2) 2.64(2) 1_655
H(1) H(3) 2.54(2) .
H(2) Cl(1) 2.313(17) .
H(2) Cl(2) 3.125(17) 4_455
H(2) O(1) 3.028(17) .
H(2) O(1) 2.640(17) 4_455
H(2) O(1) 3.241(15) 4_555
H(2) C(1) 3.319(16) 1_455
H(2) C(2) 3.210(15) 1_455
H(2) C(2) 2.043(17) .
H(2) C(3) 3.039(16) 1_455
H(2) C(3) 2.605(17) .
H(2) H(1) 2.64(2) 1_455
H(2) H(1) 1.54(2) .
H(2) H(3) 2.91(2) 1_455
H(2) H(3) 2.44(2) .
H(2) H(4) 3.39(2) 1_455
H(3) Cl(1) 3.520(15) 4_555
H(3) Cl(2) 3.493(16) .
H(3) O(1) 3.159(15) .
H(3) O(1) 2.648(15) 4_555
H(3) C(1) 2.522(16) .
H(3) C(2) 2.052(15) .
H(3) C(4) 1.918(16) .
H(3) C(5) 2.592(16) .
H(3) C(6) 3.380(16) 1_455
H(3) C(6) 2.655(16) .
H(3) H(1) 2.54(2) .
H(3) H(2) 2.44(2) .
H(3) H(2) 2.91(2) 1_655
H(3) H(4) 2.88(2) 1_455
H(3) H(4) 2.23(2) .
H(4) Cl(1) 3.172(19) 4_555
H(4) Cl(1) 3.201(16) 4_655
H(4) O(1) 3.110(19) 4_555
H(4) C(3) 2.717(17) .
H(4) C(3) 3.289(19) 1_655
H(4) C(4) 2.624(17) .
H(4) C(5) 1.989(17) .
H(4) C(7) 1.990(18) .
H(4) C(8) 3.210(18) .
H(4) C(10) 3.206(18) .
H(4) H(2) 3.39(2) 1_655
H(4) H(3) 2.23(2) .
H(4) H(3) 2.88(2) 1_655
H(4) H(5) 2.30(2) .
H(5) Cl(1) 3.589(19) 4_555
H(5) Cl(1) 2.815(18) 4_655
H(5) C(5) 3.284(17) .
H(5) C(6) 2.033(18) .
H(5) C(8) 2.083(18) .
H(5) C(8) 3.336(19) 3_666
H(5) C(8) 3.362(17) 3_766
H(5) C(9) 3.300(18) .
H(5) H(4) 2.30(2) .
H(5) H(6) 2.35(2) .
H(5) H(6) 2.88(2) 3_666
H(5) H(6) 2.48(2) 3_766
H(6) Cl(1) 3.410(18) 2_555
H(6) C(6) 3.250(18) .
H(6) C(7) 2.019(18) .
H(6) C(7) 3.087(18) 3_666
H(6) C(7) 3.250(16) 3_766
H(6) C(8) 3.262(18) 3_666
H(6) C(8) 3.577(16) 3_766
H(6) C(9) 2.059(16) .
H(6) C(10) 3.273(16) .
H(6) H(5) 2.35(2) .
H(6) H(5) 2.88(2) 3_666
H(6) H(5) 2.48(2) 3_766
H(6) H(6) 3.15(2) 3_666
H(6) H(6) 3.12(2) 3_766
H(6) H(7) 2.37(2) .
H(7) Cl(2) 3.180(19) 3_565
H(7) Cl(2) 3.17(2) 3_665
H(7) C(5) 3.28(2) .
H(7) C(7) 3.261(19) .
H(7) C(8) 2.035(18) .
H(7) C(10) 2.04(2) .
H(7) C(10) 3.236(19) 3_665
H(7) H(6) 2.37(2) .
H(7) H(8) 2.32(2) .
H(7) H(8) 2.76(2) 3_565
H(7) H(8) 2.77(2) 3_665
H(8) Cl(2) 2.659(16) .
H(8) C(4) 2.715(16) .
H(8) C(5) 2.084(16) .
H(8) C(6) 3.302(15) .
H(8) C(8) 3.256(15) .
H(8) C(9) 2.025(15) .
H(8) C(9) 3.186(15) 3_565
H(8) C(9) 3.082(17) 3_665
H(8) C(10) 2.975(16) 3_565
H(8) C(10) 3.342(17) 3_665
H(8) H(7) 2.32(2) .
H(8) H(7) 2.76(2) 3_565
H(8) H(7) 2.77(2) 3_665
H(8) H(8) 2.26(2) 3_565
H(8) H(8) 3.24(2) 3_665

loop_
_geom_torsion_atom_site_label_1
_geom_torsion_atom_site_label_2
_geom_torsion_atom_site_label_3
_geom_torsion_atom_site_label_4
_geom_torsion
Cl(2) C(4) C(5) C(10) 24.50(8)

loop_
_cod_related_entry_id
_cod_related_entry_code
_cod_related_entry_database
1 30651526 ChemSpider
